data_7719218
loop_
_publ_author_name
'Yu, Hongli'
'Hao, Ruibin'
'Zhao, Dong'
'Chi, Lingyu'
'Zhao, Xianlong'
'Cui, Yibo'
'Liu, Kunjie'
'Zhao, Jing'
'Liu, Quanlin'

_publ_section_title
;
 Chiral organic hybrids for nonlinear optical applications and
 solvent-induced reversible red-yellow color change.
;
_journal_issue 30
_journal_name_full 'Dalton transactions (Cambridge, England : 2003)'
_journal_page_first 11638
_journal_page_last 11643
_journal_paper_doi 10.1039/d5dt00391a
_journal_volume 54
_journal_year 2025
_chemical_absolute_configuration rm
_chemical_formula_moiety 'I5 Sb, C12 H20 N2'
_chemical_formula_sum 'C12 H20 I5 N2 Sb'
_chemical_formula_weight 948.55
_space_group_crystal_system orthorhombic
_space_group_IT_number 18
_space_group_name_Hall 'P 2 2ab'
_space_group_name_H-M_alt 'P 21 21 2'
_atom_sites_solution_hydrogens geom
_atom_sites_solution_primary dual
_audit_creation_date 2025-04-20
_audit_creation_method
;
Olex2 1.2
(compiled 2018.05.29 svn.r3508 for OlexSys, GUI svn.r5506)
;
_audit_update_record
;
2025-04-20 deposited with the CCDC.	2025-07-03 downloaded from the CCDC.
;
_cell_angle_alpha 90
_cell_angle_beta 90
_cell_angle_gamma 90
_cell_formula_units_Z 4
_cell_length_a 8.3543(2)
_cell_length_b 27.1839(5)
_cell_length_c 9.6429(2)
_cell_measurement_reflns_used 16716
_cell_measurement_temperature 100.00(10)
_cell_measurement_theta_max 30.8650
_cell_measurement_theta_min 2.5450
_cell_volume 2189.93(8)
_computing_cell_refinement 'CrysAlisPro 1.171.43.140a (Rigaku OD, 2024)'
_computing_data_collection 'CrysAlisPro 1.171.43.140a (Rigaku OD, 2024)'
_computing_data_reduction 'CrysAlisPro 1.171.43.140a (Rigaku OD, 2024)'
_computing_molecular_graphics 'Olex2 (Dolomanov et al., 2009)'
_computing_publication_material 'Olex2 (Dolomanov et al., 2009)'
_computing_structure_refinement 'ShelXL (Sheldrick, 2015)'
_computing_structure_solution 'ShelXT (Sheldrick, 2015)'
_diffrn_ambient_environment N~2~
_diffrn_ambient_temperature 100.00(10)
_diffrn_detector 'Hybrid Pixel Array Detector'
_diffrn_detector_area_resol_mean 10.0000
_diffrn_detector_type HyPix
_diffrn_measured_fraction_theta_full 0.999
_diffrn_measured_fraction_theta_max 0.864
_diffrn_measurement_details
;
List of Runs (angles in degrees, time in seconds):

  # Type    Start    End  Width  t~exp~   \w     \q     \k     \f   Frames
#--------------------------------------------------------------------------
  1  \w    -18.00  36.00   0.50    0.66    --    3.18 -99.00-180.00  108
  2  \w    -17.00  36.00   0.50    0.66    --    3.18 -99.00-150.00  106
  3  \w     -6.00  20.00   0.50    0.66    --    3.18 -99.00   0.00   52
  4  \w    -22.00   5.00   0.50    0.66    --   -7.24 -57.00  30.00   54
  5  \w     -3.00  33.00   0.50    0.66    --    3.18 -99.00 120.00   72
  6  \w    -10.00  76.00   0.50    0.66    --    3.18  38.00 -60.00  172
  7  \w    -13.00  73.00   0.50    0.66    --    3.18  77.00   0.00  172
;
_diffrn_measurement_device 'four-circle diffractometer'
_diffrn_measurement_device_type 'XtaLAB Synergy R, DW system, HyPix'
_diffrn_measurement_method '\w scans'
_diffrn_orient_matrix_type 'CrysAlisPro convention (1999,Acta A55,543-557)'
_diffrn_orient_matrix_UB_11 0.0109902000
_diffrn_orient_matrix_UB_12 0.0257374000
_diffrn_orient_matrix_UB_13 0.0073807000
_diffrn_orient_matrix_UB_21 -0.0837587000
_diffrn_orient_matrix_UB_22 0.0030639000
_diffrn_orient_matrix_UB_23 0.0084444000
_diffrn_orient_matrix_UB_31 0.0085932000
_diffrn_orient_matrix_UB_32 -0.0029696000
_diffrn_orient_matrix_UB_33 0.0727003000
_diffrn_radiation_monochromator mirror
_diffrn_radiation_probe x-ray
_diffrn_radiation_type MoK\a
_diffrn_radiation_wavelength 0.71073
_diffrn_reflns_av_R_equivalents 0.0365
_diffrn_reflns_av_unetI/netI 0.0284
_diffrn_reflns_Laue_measured_fraction_full 0.999
_diffrn_reflns_Laue_measured_fraction_max 0.864
_diffrn_reflns_limit_h_max 11
_diffrn_reflns_limit_h_min -11
_diffrn_reflns_limit_k_max 37
_diffrn_reflns_limit_k_min -37
_diffrn_reflns_limit_l_max 11
_diffrn_reflns_limit_l_min -13
_diffrn_reflns_number 28935
_diffrn_reflns_point_group_measured_fraction_full 0.999
_diffrn_reflns_point_group_measured_fraction_max 0.826
_diffrn_reflns_theta_full 25.242
_diffrn_reflns_theta_max 30.921
_diffrn_reflns_theta_min 2.112
_diffrn_source 'Rotating-anode X-ray tube'
_diffrn_source_type 'Rigaku (Mo) X-ray Source'
_exptl_absorpt_coefficient_mu 8.303
_exptl_absorpt_correction_T_max 1.00000
_exptl_absorpt_correction_T_min 0.52318
_exptl_absorpt_correction_type multi-scan
_exptl_absorpt_process_details
;
CrysAlisPro 1.171.43.140a (Rigaku Oxford Diffraction, 2024)
Empirical absorption correction using spherical harmonics,
implemented in SCALE3 ABSPACK scaling algorithm.
;
_exptl_crystal_colour 'clear reddish red'
_exptl_crystal_colour_lustre clear
_exptl_crystal_colour_modifier reddish
_exptl_crystal_colour_primary red
_exptl_crystal_density_diffrn 2.877
_exptl_crystal_description cube
_exptl_crystal_F_000 1688
_exptl_crystal_size_max 0.16
_exptl_crystal_size_mid 0.12
_exptl_crystal_size_min 0.08
_refine_diff_density_max 0.847
_refine_diff_density_min -0.742
_refine_diff_density_rms 0.139
_refine_ls_abs_structure_details
;
 Flack x determined using 1998 quotients [(I+)-(I-)]/[(I+)+(I-)]
 (Parsons, Flack and Wagner, Acta Cryst. B69 (2013) 249-259).
;
_refine_ls_abs_structure_Flack -0.03(4)
_refine_ls_extinction_method none
_refine_ls_goodness_of_fit_ref 1.010
_refine_ls_hydrogen_treatment constr
_refine_ls_matrix_type full
_refine_ls_number_parameters 182
_refine_ls_number_reflns 5726
_refine_ls_number_restraints 0
_refine_ls_restrained_S_all 1.010
_refine_ls_R_factor_all 0.0241
_refine_ls_R_factor_gt 0.0199
_refine_ls_shift/su_max 0.002
_refine_ls_shift/su_mean 0.000
_refine_ls_structure_factor_coef Fsqd
_refine_ls_weighting_details 'w=1/[\s^2^(Fo^2^)+(0.0123P)^2^] where P=(Fo^2^+2Fc^2^)/3'
_refine_ls_weighting_scheme calc
_refine_ls_wR_factor_gt 0.0359
_refine_ls_wR_factor_ref 0.0369
_reflns_Friedel_coverage 0.689
_reflns_Friedel_fraction_full 0.999
_reflns_Friedel_fraction_max 0.775
_reflns_number_gt 5155
_reflns_number_total 5726
_reflns_threshold_expression 'I > 2\s(I)'
_cod_data_source_file d5dt00391a2.cif
_cod_data_source_block s-sbi3_auto
_cod_database_code 7719218
_shelx_shelxl_version_number 2018/3
_chemical_oxdiff_formula 'C N H Sb I'
_chemical_oxdiff_usercomment 'C N H Sb I'
_shelx_space_group_comment
;
The symmetry employed for this shelxl refinement is uniquely defined
by the following loop, which should always be used as a source of
symmetry information in preference to the above space-group names.
They are only intended as comments.
;
_shelx_estimated_absorpt_t_max 0.556
_shelx_estimated_absorpt_t_min 0.350
_reflns_odcompleteness_completeness 99.92
_reflns_odcompleteness_iscentric 1
_reflns_odcompleteness_theta 26.32
_olex2_refinement_description
;
1. Fixed Uiso
 At 1.2 times of:
  All C(H) groups, All C(H,H) groups, All N(H) groups, All N(H,H,H) groups
2.a Ternary CH refined with riding coordinates:
 N1(H1), C5(H5)
2.b Secondary CH2 refined with riding coordinates:
 C3(H3A,H3B), C1(H1A,H1B), C2(H2D,H2E), C4(H4A,H4B), C6(H6A,H6B)
2.c Aromatic/amide H refined with riding coordinates:
 C9(H9), C10(H10), C12(H12), C11(H11), C8(H8)
2.d Idealised Me refined as rotating group:
 N2(H2A,H2B,H2C)
;
_olex2_submission_special_instructions 'No special instructions were received'
_oxdiff_exptl_absorpt_empirical_details
;
Empirical correction (ABSPACK) includes:
- Absorption correction using spherical harmonics
- Frame scaling
;
_oxdiff_exptl_absorpt_empirical_full_max 1.432
_oxdiff_exptl_absorpt_empirical_full_min 0.621

loop_
_space_group_symop_operation_xyz
'x, y, z'
'-x, -y, z'
'-x+1/2, y+1/2, -z'
'x+1/2, -y+1/2, -z'

loop_
_atom_site_label
_atom_site_type_symbol
_atom_site_fract_x
_atom_site_fract_y
_atom_site_fract_z
_atom_site_U_iso_or_equiv
_atom_site_adp_type
_atom_site_occupancy
_atom_site_site_symmetry_order
_atom_site_calc_flag
_atom_site_refinement_flags_posn
_atom_site_refinement_flags_adp
_atom_site_refinement_flags_occupancy
_atom_site_disorder_assembly
_atom_site_disorder_group
I5 I 0.72248(8) 0.66986(2) 0.18923(4) 0.01084(11) Uani 1 1 d . . . . .
Sb1 Sb 0.72631(3) 0.66090(2) 0.50177(6) 0.00904(6) Uani 1 1 d . . . . .
I4 I 0.42125(3) 0.73187(2) 0.49919(6) 0.01358(6) Uani 1 1 d . . . . .
I3 I 0.72436(8) 0.66715(2) 0.80795(4) 0.01175(12) Uani 1 1 d . . . . .
I1 I 1.02431(3) 0.60715(2) 0.50243(6) 0.01712(6) Uani 1 1 d . . . . .
I2 I 0.53272(3) 0.57528(2) 0.50184(6) 0.01824(6) Uani 1 1 d . . . . .
N1 N 0.3718(4) 0.62514(13) 1.0182(6) 0.0117(9) Uani 1 1 d . . . . .
H1 H 0.463524 0.648739 1.021745 0.014 Uiso 1 1 calc R . . . .
N2 N 0.1449(5) 0.70206(16) 0.7576(4) 0.0138(8) Uani 1 1 d . . . . .
H2A H 0.206596 0.694213 0.682984 0.017 Uiso 1 1 calc GR . . . .
H2B H 0.120596 0.734677 0.754995 0.017 Uiso 1 1 calc GR . . . .
H2C H 0.053007 0.684111 0.755311 0.017 Uiso 1 1 calc GR . . . .
C3 C 0.2732(11) 0.6355(3) 1.1444(6) 0.0143(14) Uani 1 1 d . . . . .
H3A H 0.336943 0.628389 1.228663 0.017 Uiso 1 1 calc R . . . .
H3B H 0.178089 0.613732 1.145067 0.017 Uiso 1 1 calc R . . . .
C5 C 0.2343(11) 0.6909(2) 0.8876(6) 0.0141(14) Uani 1 1 d . . . . .
H5 H 0.333062 0.711624 0.890620 0.017 Uiso 1 1 calc R . . . .
C1 C 0.1325(5) 0.70257(16) 1.0124(8) 0.0145(10) Uani 1 1 d . . . . .
H1A H 0.030258 0.684262 1.006575 0.017 Uiso 1 1 calc R . . . .
H1B H 0.107566 0.738176 1.013761 0.017 Uiso 1 1 calc R . . . .
C9 C 0.1785(13) 0.4720(3) 0.8768(8) 0.021(2) Uani 1 1 d . . . . .
H9 H 0.143888 0.459620 0.789760 0.025 Uiso 1 1 calc R . . . .
C2 C 0.2204(10) 0.6884(3) 1.1459(6) 0.0136(14) Uani 1 1 d . . . . .
H2D H 0.315318 0.709862 1.157274 0.016 Uiso 1 1 calc R . . . .
H2E H 0.148834 0.693954 1.226208 0.016 Uiso 1 1 calc R . . . .
C7 C 0.3264(5) 0.53256(15) 1.0108(9) 0.0145(10) Uani 1 1 d . . . . .
C10 C 0.1282(4) 0.45031(15) 0.9992(11) 0.0215(9) Uani 1 1 d . . . . .
H10 H 0.061424 0.422048 0.996161 0.026 Uiso 1 1 calc R . . . .
C12 C 0.2708(13) 0.5108(3) 1.1328(7) 0.0190(18) Uani 1 1 d . . . . .
H12 H 0.298984 0.524409 1.220240 0.023 Uiso 1 1 calc R . . . .
C4 C 0.2833(11) 0.6366(3) 0.8864(6) 0.0119(13) Uani 1 1 d . . . . .
H4A H 0.186916 0.615509 0.879132 0.014 Uiso 1 1 calc R . . . .
H4B H 0.352721 0.629834 0.805394 0.014 Uiso 1 1 calc R . . . .
C11 C 0.1745(12) 0.4695(3) 1.1259(8) 0.021(2) Uani 1 1 d . . . . .
H11 H 0.139808 0.454062 1.209037 0.025 Uiso 1 1 calc R . . . .
C8 C 0.2820(12) 0.5130(3) 0.8838(7) 0.0145(15) Uani 1 1 d . . . . .
H8 H 0.321581 0.527213 0.800697 0.017 Uiso 1 1 calc R . . . .
C6 C 0.4462(5) 0.57389(16) 1.0177(8) 0.0182(13) Uani 1 1 d . . . . .
H6A H 0.519276 0.571227 0.937209 0.022 Uiso 1 1 calc R . . . .
H6B H 0.511307 0.569931 1.102738 0.022 Uiso 1 1 calc R . . . .

loop_
_atom_site_aniso_label
_atom_site_aniso_U_11
_atom_site_aniso_U_22
_atom_site_aniso_U_33
_atom_site_aniso_U_23
_atom_site_aniso_U_13
_atom_site_aniso_U_12
I5 0.0130(3) 0.0126(2) 0.00688(18) -0.00039(15) 0.0000(2) -0.00108(19)
Sb1 0.00975(11) 0.00971(12) 0.00766(11) 0.0004(2) 0.0000(3) -0.00028(9)
I4 0.01156(11) 0.01490(13) 0.01430(11) 0.0035(3) 0.0030(3) 0.00352(9)
I3 0.0130(3) 0.0149(2) 0.00734(18) 0.00096(15) -0.0001(2) -0.0023(2)
I1 0.01364(11) 0.01828(14) 0.01943(12) -0.0030(3) -0.0010(3) 0.00559(9)
I2 0.02036(13) 0.01433(14) 0.02004(12) 0.0010(3) -0.0018(3) -0.00735(10)
N1 0.0099(15) 0.0088(17) 0.016(3) 0.0003(19) -0.0020(19) -0.0013(12)
N2 0.015(2) 0.014(2) 0.0118(19) 0.0022(17) 0.0015(16) -0.0007(17)
C3 0.018(3) 0.009(3) 0.015(3) 0.002(2) -0.004(3) 0.000(3)
C5 0.018(3) 0.009(3) 0.014(3) 0.000(2) -0.005(2) -0.001(2)
C1 0.0133(18) 0.014(2) 0.016(3) -0.004(3) 0.002(3) 0.0014(15)
C9 0.022(6) 0.012(4) 0.028(4) -0.002(3) -0.006(3) 0.006(4)
C2 0.012(3) 0.013(3) 0.016(3) 0.002(2) -0.008(3) -0.002(2)
C7 0.0085(16) 0.0082(19) 0.027(3) -0.003(3) 0.000(3) 0.0039(14)
C10 0.0108(17) 0.010(2) 0.044(3) -0.009(5) 0.005(5) 0.0032(15)
C12 0.020(4) 0.017(4) 0.020(3) 0.005(3) 0.004(3) 0.012(3)
C4 0.011(3) 0.010(3) 0.014(2) -0.002(2) 0.005(2) 0.002(2)
C11 0.012(5) 0.013(4) 0.037(5) 0.012(3) 0.006(3) 0.005(3)
C8 0.006(3) 0.011(3) 0.027(3) 0.005(3) 0.003(3) 0.000(3)
C6 0.0112(19) 0.011(2) 0.032(4) 0.005(3) 0.000(3) 0.0045(15)

loop_
_atom_type_symbol
_atom_type_description
_atom_type_scat_dispersion_real
_atom_type_scat_dispersion_imag
_atom_type_scat_source
C C 0.0033 0.0016 'International Tables Vol C Tables 4.2.6.8 and 6.1.1.4'
H H 0.0000 0.0000 'International Tables Vol C Tables 4.2.6.8 and 6.1.1.4'
I I -0.4742 1.8119 'International Tables Vol C Tables 4.2.6.8 and 6.1.1.4'
N N 0.0061 0.0033 'International Tables Vol C Tables 4.2.6.8 and 6.1.1.4'
Sb Sb -0.5866 1.5461 'International Tables Vol C Tables 4.2.6.8 and 6.1.1.4'

loop_
_geom_angle_atom_site_label_1
_geom_angle_atom_site_label_2
_geom_angle_atom_site_label_3
_geom_angle
_geom_angle_site_symmetry_1
_geom_angle_site_symmetry_3
_geom_angle_publ_flag
I5 Sb1 I4 86.287(18) . . ?
I3 Sb1 I5 172.041(11) . . ?
I3 Sb1 I4 88.209(18) . . ?
I1 Sb1 I5 92.98(2) . . ?
I1 Sb1 I4 173.281(11) . . ?
I1 Sb1 I3 91.81(2) . . ?
I2 Sb1 I5 93.46(2) . . ?
I2 Sb1 I4 92.329(10) . . ?
I2 Sb1 I3 92.51(2) . . ?
I2 Sb1 I1 94.382(10) . . ?
C3 N1 C4 112.2(3) . . ?
C3 N1 C6 113.4(5) . . ?
C4 N1 C6 112.7(5) . . ?
N1 C3 C2 110.4(5) . . ?
N2 C5 C1 110.2(6) . . ?
N2 C5 C4 108.9(5) . . ?
C1 C5 C4 111.1(5) . . ?
C5 C1 C2 110.3(4) . . ?
C10 C9 C8 118.8(7) . . ?
C3 C2 C1 111.9(5) . . ?
C12 C7 C6 120.0(7) . . ?
C8 C7 C12 119.5(4) . . ?
C8 C7 C6 120.3(7) . . ?
C11 C10 C9 120.5(4) . . ?
C11 C12 C7 119.8(7) . . ?
N1 C4 C5 108.9(5) . . ?
C10 C11 C12 120.7(7) . . ?
C7 C8 C9 120.7(7) . . ?
C7 C6 N1 114.2(3) . . ?

loop_
_geom_bond_atom_site_label_1
_geom_bond_atom_site_label_2
_geom_bond_distance
_geom_bond_site_symmetry_2
_geom_bond_publ_flag
I5 Sb1 3.0238(6) . ?
Sb1 I4 3.1964(3) . ?
Sb1 I3 2.9573(6) . ?
Sb1 I1 2.8869(3) . ?
Sb1 I2 2.8342(3) . ?
N1 C3 1.496(9) . ?
N1 C4 1.503(8) . ?
N1 C6 1.526(5) . ?
N2 C5 1.490(7) . ?
C3 C2 1.506(10) . ?
C5 C1 1.508(9) . ?
C5 C4 1.532(10) . ?
C1 C2 1.531(9) . ?
C9 C10 1.385(13) . ?
C9 C8 1.410(13) . ?
C7 C12 1.396(11) . ?
C7 C8 1.386(11) . ?
C7 C6 1.506(6) . ?
C10 C11 1.382(13) . ?
C12 C11 1.385(13) . ?
